data_6000667
loop_
_publ_author_name
'Benard, P.'
'Brandel, V.'
'Dacheux, N.'
'Jaulmes, S.'
'Launay, S.'
'Lindecker, C.'
'Genet, M.'
'Louer, D.'
'Quarton, M.'

_publ_section_title
;
 Th-4(PO4)(4)P2O7, a new thorium phosphate: Synthesis, characterization,
 and structure determination
;
_journal_name_full 'Chemistry of Materials'
_journal_page_first 181
_journal_page_last 188
_journal_paper_doi 10.1021/cm950302d
_journal_volume 8
_journal_year 1996
_chemical_formula_sum 'O23 P6 Th4'
_space_group_name_H-M_alt 'P c a m'
_cell_angle_alpha 90.000
_cell_angle_beta 90.000
_cell_angle_gamma 90.000
_cell_length_a 12.8646
_cell_length_b 10.4374
_cell_length_c 7.0676
_cell_volume 948.99
_cod_database_code 6000667

loop_
_atom_site_label
_atom_site_fract_x
_atom_site_fract_y
_atom_site_fract_z
? ? ? ?
